data_4029651
loop_
_publ_author_name
'Zhang, Yan'
'Zheng, Jing'
'Cui, Sunliang'

_publ_section_title
;
 Rh(III)-Catalyzed C-H Activation/Cyclization of Indoles and Pyrroles:
 Divergent Synthesis of Heterocycles.
;
_journal_issue 14
_journal_name_full 'The Journal of organic chemistry'
_journal_page_first 6490
_journal_page_last 6500
_journal_paper_doi 10.1021/jo500902n
_journal_volume 79
_journal_year 2014
_chemical_formula_moiety 'C15 H16 N2 O'
_chemical_formula_sum 'C15 H16 N2 O'
_chemical_formula_weight 240.30
_chemical_name_systematic
; 
 ? 
;
_space_group_IT_number 14
_symmetry_cell_setting monoclinic
_symmetry_space_group_name_Hall '-P 2ybc'
_symmetry_space_group_name_H-M 'P 1 21/c 1'
_atom_sites_solution_hydrogens geom
_atom_sites_solution_primary direct
_atom_sites_solution_secondary difmap
_audit_creation_method SHELXL-97
_cell_angle_alpha 90.00
_cell_angle_beta 107.042(6)
_cell_angle_gamma 90.00
_cell_formula_units_Z 4
_cell_length_a 9.0763(5)
_cell_length_b 12.2352(5)
_cell_length_c 12.0706(7)
_cell_measurement_reflns_used 1931
_cell_measurement_temperature 170(2)
_cell_measurement_theta_max 29.4149
_cell_measurement_theta_min 3.3185
_cell_volume 1281.59(12)
_computing_cell_refinement 'CrysAlis PRO (Agilent Technologies, 2011)'
_computing_data_collection 'CrysAlis PRO'
_computing_data_reduction 'CrysAlis PRO'
_computing_molecular_graphics 'OLEX2 (Dolomanov et al., 2009)'
_computing_publication_material OLEX2
_computing_structure_refinement 'SHELXL-97 (Sheldrick, 2008)'
_computing_structure_solution 'SHELXS-97 (Sheldrick, 2008)'
_diffrn_ambient_temperature 170(2)
_diffrn_detector_area_resol_mean 10.3592
_diffrn_measured_fraction_theta_full 0.998
_diffrn_measured_fraction_theta_max 0.998
_diffrn_measurement_device_type 'Xcalibur, Atlas, Gemini ultra'
_diffrn_measurement_method '\w scans'
_diffrn_radiation_monochromator graphite
_diffrn_radiation_source 'fine-focus sealed tube'
_diffrn_radiation_type MoK\a
_diffrn_radiation_wavelength 0.71073
_diffrn_reflns_av_R_equivalents 0.0270
_diffrn_reflns_av_sigmaI/netI 0.0371
_diffrn_reflns_limit_h_max 7
_diffrn_reflns_limit_h_min -10
_diffrn_reflns_limit_k_max 14
_diffrn_reflns_limit_k_min -14
_diffrn_reflns_limit_l_max 14
_diffrn_reflns_limit_l_min -14
_diffrn_reflns_number 5123
_diffrn_reflns_theta_full 25.35
_diffrn_reflns_theta_max 25.35
_diffrn_reflns_theta_min 3.53
_exptl_absorpt_coefficient_mu 0.079
_exptl_absorpt_correction_T_max 0.9843
_exptl_absorpt_correction_T_min 0.9751
_exptl_absorpt_correction_type multi-scan
_exptl_absorpt_process_details
;
CrysAlis PRO (Agilent Technologies, 2011) 
;
_exptl_crystal_colour colorless
_exptl_crystal_density_diffrn 1.245
_exptl_crystal_density_method 'not measured'
_exptl_crystal_description block
_exptl_crystal_F_000 512
_exptl_crystal_size_max 0.32
_exptl_crystal_size_mid 0.23
_exptl_crystal_size_min 0.20
_refine_diff_density_max 0.149
_refine_diff_density_min -0.208
_refine_diff_density_rms 0.039
_refine_ls_extinction_method none
_refine_ls_goodness_of_fit_ref 1.046
_refine_ls_hydrogen_treatment mixed
_refine_ls_matrix_type full
_refine_ls_number_parameters 166
_refine_ls_number_reflns 2340
_refine_ls_number_restraints 0
_refine_ls_restrained_S_all 1.046
_refine_ls_R_factor_all 0.0532
_refine_ls_R_factor_gt 0.0395
_refine_ls_shift/su_max 0.000
_refine_ls_shift/su_mean 0.000
_refine_ls_structure_factor_coef Fsqd
_refine_ls_weighting_details 'calc w=1/[\s^2^(Fo^2^)+(0.0387P)^2^+0.3632P] where P=(Fo^2^+2Fc^2^)/3'
_refine_ls_weighting_scheme calc
_refine_ls_wR_factor_gt 0.0909
_refine_ls_wR_factor_ref 0.0987
_reflns_number_gt 1886
_reflns_number_total 2340
_reflns_threshold_expression >2sigma(I)
_cod_data_source_file jo500902n_si_002.cif
_cod_data_source_block 131101_zy_6_28_1
_cod_depositor_comments 'Adding full bibliography for 4029650--4029652.cif.'
_cod_original_cell_volume 1281.58(11)
_cod_original_sg_symbol_H-M 'P 21/c'
_cod_database_code 4029651

loop_
_symmetry_equiv_pos_as_xyz
'x, y, z'
'-x, y+1/2, -z+1/2'
'-x, -y, -z'
'x, -y-1/2, z-1/2'

loop_
_atom_site_label
_atom_site_type_symbol
_atom_site_fract_x
_atom_site_fract_y
_atom_site_fract_z
_atom_site_U_iso_or_equiv
_atom_site_adp_type
_atom_site_occupancy
_atom_site_symmetry_multiplicity
_atom_site_calc_flag
_atom_site_refinement_flags
O1 O 0.82774(11) 0.06687(9) 0.46999(9) 0.0310(3) Uani 1 1 d .
N1 N 0.70220(13) 0.05787(9) 0.60797(10) 0.0228(3) Uani 1 1 d .
N2 N 0.94043(14) -0.02219(10) 0.63900(10) 0.0259(3) Uani 1 1 d .
H2 H 1.0216 -0.0364 0.6156 0.031 Uiso 1 1 calc R
C1 C 0.57195(15) 0.12111(11) 0.55531(12) 0.0232(3) Uani 1 1 d .
C2 C 0.52985(17) 0.17556(12) 0.45007(13) 0.0282(3) Uani 1 1 d .
H2A H 0.5915 0.1726 0.3987 0.034 Uiso 1 1 calc R
C3 C 0.39408(18) 0.23440(13) 0.42327(13) 0.0335(4) Uani 1 1 d .
H3 H 0.3626 0.2738 0.3524 0.040 Uiso 1 1 calc R
C4 C 0.30228(18) 0.23731(14) 0.49750(14) 0.0363(4) Uani 1 1 d .
H4 H 0.2087 0.2776 0.4758 0.044 Uiso 1 1 calc R
C5 C 0.34465(18) 0.18287(13) 0.60180(13) 0.0339(4) Uani 1 1 d .
H5 H 0.2810 0.1853 0.6517 0.041 Uiso 1 1 calc R
C6 C 0.48279(16) 0.12395(12) 0.63334(12) 0.0267(3) Uani 1 1 d .
C7 C 0.56191(17) 0.06203(13) 0.73383(13) 0.0297(4) Uani 1 1 d .
H7 H 0.5279 0.0503 0.8002 0.036 Uiso 1 1 calc R
C8 C 0.69424(16) 0.02303(12) 0.71766(12) 0.0251(3) Uani 1 1 d .
C9 C 0.82430(16) 0.03545(11) 0.56573(12) 0.0242(3) Uani 1 1 d .
C10 C 0.94230(16) -0.06092(11) 0.74843(12) 0.0249(3) Uani 1 1 d .
C11 C 0.82089(16) -0.03957(12) 0.78661(12) 0.0267(3) Uani 1 1 d .
H11 H 0.8190 -0.0662 0.8601 0.032 Uiso 1 1 calc R
C12 C 1.08663(17) -0.12393(12) 0.81223(13) 0.0288(4) Uani 1 1 d .
C13 C 1.1034(2) -0.22435(13) 0.74081(14) 0.0394(4) Uani 1 1 d .
H13A H 1.0183 -0.2751 0.7362 0.059 Uiso 1 1 calc R
H13B H 1.2016 -0.2608 0.7781 0.059 Uiso 1 1 calc R
H13C H 1.1011 -0.2013 0.6626 0.059 Uiso 1 1 calc R
C14 C 1.07828(19) -0.16189(15) 0.93092(13) 0.0383(4) Uani 1 1 d .
H14A H 1.0658 -0.0983 0.9767 0.057 Uiso 1 1 calc R
H14B H 1.1735 -0.2005 0.9712 0.057 Uiso 1 1 calc R
H14C H 0.9902 -0.2112 0.9209 0.057 Uiso 1 1 calc R
C15 C 1.22814(18) -0.04961(15) 0.82946(16) 0.0434(4) Uani 1 1 d .
H15A H 1.2374 -0.0276 0.7537 0.065 Uiso 1 1 calc R
H15B H 1.3211 -0.0894 0.8724 0.065 Uiso 1 1 calc R
H15C H 1.2161 0.0155 0.8733 0.065 Uiso 1 1 calc R

loop_
_atom_site_aniso_label
_atom_site_aniso_U_11
_atom_site_aniso_U_22
_atom_site_aniso_U_33
_atom_site_aniso_U_23
_atom_site_aniso_U_13
_atom_site_aniso_U_12
O1 0.0306(6) 0.0380(6) 0.0279(6) 0.0086(5) 0.0142(5) 0.0086(5)
N1 0.0213(6) 0.0243(6) 0.0238(6) 0.0002(5) 0.0082(5) 0.0009(5)
N2 0.0232(6) 0.0301(7) 0.0273(7) 0.0047(5) 0.0118(5) 0.0054(5)
C1 0.0200(7) 0.0227(7) 0.0260(7) -0.0040(6) 0.0055(6) -0.0003(6)
C2 0.0263(8) 0.0317(8) 0.0263(8) -0.0016(7) 0.0071(6) -0.0001(6)
C3 0.0324(9) 0.0367(9) 0.0282(8) 0.0030(7) 0.0038(7) 0.0045(7)
C4 0.0278(8) 0.0436(10) 0.0357(9) -0.0020(8) 0.0063(7) 0.0109(7)
C5 0.0280(8) 0.0444(9) 0.0309(8) -0.0041(7) 0.0112(7) 0.0067(7)
C6 0.0237(8) 0.0304(8) 0.0261(8) -0.0039(6) 0.0072(6) -0.0005(6)
C7 0.0273(8) 0.0374(9) 0.0279(8) 0.0005(7) 0.0135(6) 0.0010(7)
C8 0.0267(8) 0.0268(8) 0.0232(7) -0.0015(6) 0.0096(6) -0.0034(6)
C9 0.0242(8) 0.0237(7) 0.0262(8) -0.0006(6) 0.0100(6) -0.0003(6)
C10 0.0260(8) 0.0236(7) 0.0247(7) 0.0011(6) 0.0069(6) -0.0015(6)
C11 0.0277(8) 0.0289(8) 0.0241(8) 0.0026(6) 0.0087(6) -0.0005(6)
C12 0.0254(8) 0.0327(8) 0.0286(8) 0.0042(7) 0.0084(6) 0.0028(6)
C13 0.0450(10) 0.0356(9) 0.0378(9) 0.0076(8) 0.0123(8) 0.0145(8)
C14 0.0346(9) 0.0479(10) 0.0317(9) 0.0109(8) 0.0086(7) 0.0097(8)
C15 0.0272(9) 0.0524(11) 0.0462(10) 0.0105(9) 0.0038(8) -0.0017(8)

loop_
_atom_type_symbol
_atom_type_description
_atom_type_scat_dispersion_real
_atom_type_scat_dispersion_imag
_atom_type_scat_source
C C 0.0033 0.0016 'International Tables Vol C Tables 4.2.6.8 and 6.1.1.4'
H H 0.0000 0.0000 'International Tables Vol C Tables 4.2.6.8 and 6.1.1.4'
N N 0.0061 0.0033 'International Tables Vol C Tables 4.2.6.8 and 6.1.1.4'
O O 0.0106 0.0060 'International Tables Vol C Tables 4.2.6.8 and 6.1.1.4'

loop_
_geom_angle_atom_site_label_1
_geom_angle_atom_site_label_2
_geom_angle_atom_site_label_3
_geom_angle
C9 N1 C1 127.33(12)
C9 N1 C8 123.70(12)
C1 N1 C8 108.90(11)
C9 N2 C10 125.68(12)
C9 N2 H2 117.2
C10 N2 H2 117.2
C2 C1 N1 130.65(13)
C2 C1 C6 122.84(13)
N1 C1 C6 106.49(12)
C3 C2 C1 116.93(14)
C3 C2 H2A 121.5
C1 C2 H2A 121.5
C2 C3 C4 121.60(14)
C2 C3 H3 119.2
C4 C3 H3 119.2
C5 C4 C3 121.16(14)
C5 C4 H4 119.4
C3 C4 H4 119.4
C4 C5 C6 119.10(14)
C4 C5 H5 120.4
C6 C5 H5 120.4
C5 C6 C1 118.35(13)
C5 C6 C7 133.64(14)
C1 C6 C7 108.01(12)
C8 C7 C6 108.01(13)
C8 C7 H7 126.0
C6 C7 H7 126.0
C7 C8 N1 108.59(13)
C7 C8 C11 134.35(14)
N1 C8 C11 117.03(12)
O1 C9 N2 123.16(13)
O1 C9 N1 122.14(13)
N2 C9 N1 114.69(12)
C11 C10 N2 118.40(13)
C11 C10 C12 126.75(13)
N2 C10 C12 114.85(12)
C10 C11 C8 120.47(13)
C10 C11 H11 119.8
C8 C11 H11 119.8
C10 C12 C14 110.90(12)
C10 C12 C13 109.53(12)
C14 C12 C13 108.88(13)
C10 C12 C15 109.28(12)
C14 C12 C15 108.77(13)
C13 C12 C15 109.46(13)
C12 C13 H13A 109.5
C12 C13 H13B 109.5
H13A C13 H13B 109.5
C12 C13 H13C 109.5
H13A C13 H13C 109.5
H13B C13 H13C 109.5
C12 C14 H14A 109.5
C12 C14 H14B 109.5
H14A C14 H14B 109.5
C12 C14 H14C 109.5
H14A C14 H14C 109.5
H14B C14 H14C 109.5
C12 C15 H15A 109.5
C12 C15 H15B 109.5
H15A C15 H15B 109.5
C12 C15 H15C 109.5
H15A C15 H15C 109.5
H15B C15 H15C 109.5

loop_
_geom_bond_atom_site_label_1
_geom_bond_atom_site_label_2
_geom_bond_distance
O1 C9 1.2270(17)
N1 C9 1.3764(18)
N1 C1 1.3999(17)
N1 C8 1.4128(18)
N2 C9 1.3580(18)
N2 C10 1.3987(18)
N2 H2 0.8800
C1 C2 1.385(2)
C1 C6 1.411(2)
C2 C3 1.381(2)
C2 H2A 0.9500
C3 C4 1.391(2)
C3 H3 0.9500
C4 C5 1.376(2)
C4 H4 0.9500
C5 C6 1.399(2)
C5 H5 0.9500
C6 C7 1.432(2)
C7 C8 1.359(2)
C7 H7 0.9500
C8 C11 1.428(2)
C10 C11 1.339(2)
C10 C12 1.521(2)
C11 H11 0.9500
C12 C14 1.529(2)
C12 C13 1.534(2)
C12 C15 1.537(2)
C13 H13A 0.9800
C13 H13B 0.9800
C13 H13C 0.9800
C14 H14A 0.9800
C14 H14B 0.9800
C14 H14C 0.9800
C15 H15A 0.9800
C15 H15B 0.9800
C15 H15C 0.9800
